data_4064708
loop_
_publ_author_name
'Obenhuber, Andreas'
'Ruhland, Klaus'

_publ_section_title
;
 Activation of an Unstrained C(sp2)--C(sp2) Single Bond Using
 Chelate-Bisphosphinite Rhodium(I) Complexes
;
_journal_issue 15
_journal_name_full Organometallics
_journal_page_first 4039
_journal_paper_doi 10.1021/om200288e
_journal_volume 30
_journal_year 2011
_chemical_formula_sum 'C25 H36 Cl O3 P2 Rh'
_chemical_formula_weight 584.84
_chemical_melting_point ?
_chemical_name_systematic
; 
 Rhodium(I) 
;
_space_group_IT_number 14
_symmetry_cell_setting monoclinic
_symmetry_space_group_name_Hall '-P 2ybc'
_symmetry_space_group_name_H-M 'P 1 21/c 1'
_atom_sites_solution_hydrogens geom
_atom_sites_solution_primary direct
_atom_sites_solution_secondary difmap
_audit_creation_method SHELXL-97
_cell_angle_alpha 90.00
_cell_angle_beta 95.424(1)
_cell_angle_gamma 90.00
_cell_formula_units_Z 4
_cell_length_a 15.1685(1)
_cell_length_b 11.2434(1)
_cell_length_c 15.2618(2)
_cell_measurement_reflns_used 46347
_cell_measurement_temperature 150(2)
_cell_measurement_theta_max 25.2498
_cell_measurement_theta_min 2.6831
_cell_volume 2591.18(4)
_computing_cell_refinement
;
 CrysAlis RED, Oxford Diffraction Ltd.,
 Version 1.171.32.5 (release 08-05-2007 CrysAlis171 .NET)
 (compiled May  8 2007,13:10:02)
;
_computing_data_collection
;
 CrysAlis CCD, Oxford Diffraction Ltd.,
 Version 1.171.32.5 (release 08-05-2007 CrysAlis171 .NET)
 (compiled May  8 2007,13:10:02)
;
_computing_data_reduction
;
 CrysAlis RED, Oxford Diffraction Ltd.,
 Version 1.171.32.5 (release 08-05-2007 CrysAlis171 .NET)
 (compiled May  8 2007,13:10:02)
;
_computing_structure_refinement 'SHELXL-97 (Sheldrick, 1997)'
_computing_structure_solution 'SHELXS-97 (Sheldrick, 1997)'
_diffrn_ambient_temperature 150(2)
_diffrn_detector ' CCD plate '
_diffrn_detector_area_resol_mean 16.0238
_diffrn_measured_fraction_theta_full 0.995
_diffrn_measured_fraction_theta_max 0.995
_diffrn_measurement_device ' \k-geometry diffractometer '
_diffrn_measurement_device_type ' Oxford-Diffraction Xcalibur3 '
_diffrn_measurement_method ' phi- and omega-rotation '
_diffrn_radiation_monochromator graphite
_diffrn_radiation_source 'Enhance (Mo) X-ray Source'
_diffrn_radiation_type MoK\a
_diffrn_radiation_wavelength 0.71073
_diffrn_reflns_av_R_equivalents 0.0254
_diffrn_reflns_av_sigmaI/netI 0.0099
_diffrn_reflns_limit_h_max 18
_diffrn_reflns_limit_h_min -18
_diffrn_reflns_limit_k_max 13
_diffrn_reflns_limit_k_min 0
_diffrn_reflns_limit_l_max 18
_diffrn_reflns_limit_l_min 0
_diffrn_reflns_number 63777
_diffrn_reflns_theta_full 25.36
_diffrn_reflns_theta_max 25.36
_diffrn_reflns_theta_min 2.69
_diffrn_standards_decay_% 0
_exptl_absorpt_coefficient_mu 0.910
_exptl_absorpt_correction_T_max 1.00000
_exptl_absorpt_correction_T_min 0.77886
_exptl_absorpt_correction_type multi-scan
_exptl_absorpt_process_details
;   
 CrysAlis RED, Oxford Diffraction Ltd.,
 Version 1.171.32.5 (release 08-05-2007 CrysAlis171 .NET)
 (compiled May  8 2007,13:10:02)
 Empirical absorption correction using spherical harmonics,
 implemented in SCALE3 ABSPACK scaling algorithm.
;
_exptl_crystal_colour yellow
_exptl_crystal_density_diffrn 1.499
_exptl_crystal_density_meas ?
_exptl_crystal_density_method 'not measured'
_exptl_crystal_description fragment
_exptl_crystal_F_000 1208
_exptl_crystal_size_max 0.20
_exptl_crystal_size_mid 0.15
_exptl_crystal_size_min 0.10
_refine_diff_density_max 0.844
_refine_diff_density_min -0.515
_refine_diff_density_rms 0.075
_refine_ls_extinction_method none
_refine_ls_goodness_of_fit_ref 1.194
_refine_ls_hydrogen_treatment refall
_refine_ls_matrix_type full
_refine_ls_number_parameters 433
_refine_ls_number_reflns 4737
_refine_ls_number_restraints 0
_refine_ls_restrained_S_all 1.194
_refine_ls_R_factor_all 0.0355
_refine_ls_R_factor_gt 0.0302
_refine_ls_shift/su_max 0.000
_refine_ls_shift/su_mean 0.000
_refine_ls_structure_factor_coef Fsqd
_refine_ls_weighting_details 'calc w=1/[\s^2^(Fo^2^)+(0.0191P)^2^+4.6340P] where P=(Fo^2^+2Fc^2^)/3'
_refine_ls_weighting_scheme calc
_refine_ls_wR_factor_gt 0.0621
_refine_ls_wR_factor_ref 0.0661
_reflns_number_gt 4213
_reflns_number_total 4737
_reflns_threshold_expression >2sigma(I)
_cod_data_source_file om200288e_si_001.cif
_cod_data_source_block ruhl_ac
_cod_depositor_comments
;
The following automatic conversions were performed:

'_chemical_melting_point' value 'not measured' was changed to '?' -
the value is undefined or not given.

'_symmetry_cell_setting' value
'Monoclinic' changed to 'monoclinic' according to
/home/saulius/struct/CIF-dictionaries/cif_core.dic dictionary named
'cif_core.dic' version 2.4.1 from 2010-06-29.

Automatic conversion script
Id: cif_fix_values 1715 2011-07-08 13:25:40Z adriana 

The following automatic conversions were performed:

'_exptl_crystal_density_meas' value 'not measured' was changed to '?'
- the value is perceived as not measured.

Automatic conversion script
Id: cif_fix_values 3008 2015-01-20 13:52:24Z robertas 
;
_cod_original_sg_symbol_H-M P2(1)/c
_cod_database_code 4064708

loop_
_symmetry_equiv_pos_as_xyz
'x, y, z'
'-x, y+1/2, -z+1/2'
'-x, -y, -z'
'x, -y-1/2, z-1/2'

loop_
_atom_site_label
_atom_site_type_symbol
_atom_site_fract_x
_atom_site_fract_y
_atom_site_fract_z
_atom_site_U_iso_or_equiv
_atom_site_adp_type
_atom_site_occupancy
_atom_site_symmetry_multiplicity
_atom_site_calc_flag
Rh Rh 0.716279(13) 0.893575(17) 0.325807(13) 0.01832(7) Uani 1 1 d
Cl Cl 0.56423(4) 0.84210(6) 0.34397(5) 0.03014(16) Uani 1 1 d
P1 P 0.67456(4) 1.08823(6) 0.31760(4) 0.01962(14) Uani 1 1 d
P2 P 0.74763(4) 0.69176(6) 0.31190(5) 0.02108(15) Uani 1 1 d
O1 O 0.75377(12) 1.18054(16) 0.35283(12) 0.0231(4) Uani 1 1 d
O2 O 0.78066(16) 0.85186(19) 0.49354(13) 0.0387(5) Uani 1 1 d
O3 O 0.83909(13) 0.68706(17) 0.26355(14) 0.0295(4) Uani 1 1 d
C1 C 0.81246(17) 1.1558(2) 0.42583(17) 0.0215(5) Uani 1 1 d
C2 C 0.8575(2) 1.2551(3) 0.4599(2) 0.0296(6) Uani 1 1 d
C3 C 0.9193(2) 1.2455(3) 0.5310(2) 0.0409(8) Uani 1 1 d
C4 C 0.9377(2) 1.1366(3) 0.5695(2) 0.0413(8) Uani 1 1 d
C5 C 0.8915(2) 1.0380(3) 0.5372(2) 0.0314(7) Uani 1 1 d
C6 C 0.82750(17) 1.0443(2) 0.46458(17) 0.0217(5) Uani 1 1 d
C7 C 0.78087(18) 0.9298(2) 0.43983(18) 0.0241(6) Uani 1 1 d
C8 C 0.83631(17) 0.9037(2) 0.27313(16) 0.0200(5) Uani 1 1 d
C9 C 0.88435(18) 1.0065(2) 0.25715(18) 0.0226(5) Uani 1 1 d
C10 C 0.96079(19) 1.0046(3) 0.2138(2) 0.0288(6) Uani 1 1 d
C11 C 0.9926(2) 0.8986(3) 0.1842(2) 0.0310(7) Uani 1 1 d
C12 C 0.94981(19) 0.7944(3) 0.20034(19) 0.0283(6) Uani 1 1 d
C13 C 0.87497(17) 0.7977(2) 0.24588(18) 0.0229(6) Uani 1 1 d
C14 C 0.58574(19) 1.1357(3) 0.38398(19) 0.0260(6) Uani 1 1 d
C15 C 0.6015(2) 1.0906(3) 0.47809(19) 0.0275(6) Uani 1 1 d
C16 C 0.5730(2) 1.2712(3) 0.3834(2) 0.0355(7) Uani 1 1 d
C17 C 0.6426(2) 1.1482(3) 0.20759(18) 0.0276(6) Uani 1 1 d
C18 C 0.7203(2) 1.1685(3) 0.1535(2) 0.0357(7) Uani 1 1 d
C19 C 0.5737(2) 1.0658(3) 0.1603(2) 0.0358(7) Uani 1 1 d
C20 C 0.7671(2) 0.5818(3) 0.40031(19) 0.0294(6) Uani 1 1 d
C21 C 0.6879(3) 0.5794(3) 0.4546(2) 0.0398(8) Uani 1 1 d
C22 C 0.8550(3) 0.6004(3) 0.4557(2) 0.0408(8) Uani 1 1 d
C23 C 0.66820(19) 0.6218(3) 0.22967(18) 0.0263(6) Uani 1 1 d
C24 C 0.6582(2) 0.7030(3) 0.1499(2) 0.0327(7) Uani 1 1 d
C25 C 0.6918(3) 0.4959(3) 0.2046(3) 0.0423(8) Uani 1 1 d
H2 H 0.846(2) 1.320(3) 0.436(2) 0.036(10) Uiso 1 1 d
H3 H 0.948(2) 1.312(3) 0.551(2) 0.028(8) Uiso 1 1 d
H4 H 0.981(3) 1.127(3) 0.616(3) 0.052(11) Uiso 1 1 d
H5 H 0.903(2) 0.967(3) 0.560(2) 0.028(8) Uiso 1 1 d
H9 H 0.8675(19) 1.079(3) 0.2743(19) 0.022(7) Uiso 1 1 d
H10 H 0.989(2) 1.075(3) 0.205(2) 0.032(8) Uiso 1 1 d
H11 H 1.041(2) 0.898(3) 0.155(2) 0.037(9) Uiso 1 1 d
H12 H 0.969(2) 0.719(3) 0.182(2) 0.028(8) Uiso 1 1 d
H14 H 0.536(2) 1.104(3) 0.359(2) 0.027(8) Uiso 1 1 d
H15A H 0.608(2) 1.005(3) 0.483(2) 0.032(8) Uiso 1 1 d
H15B H 0.652(2) 1.125(3) 0.508(2) 0.032(9) Uiso 1 1 d
H15C H 0.554(2) 1.113(3) 0.511(2) 0.027(8) Uiso 1 1 d
H16A H 0.626(2) 1.307(3) 0.406(2) 0.040(10) Uiso 1 1 d
H16B H 0.529(2) 1.290(3) 0.427(2) 0.039(9) Uiso 1 1 d
H16C H 0.553(2) 1.300(3) 0.329(3) 0.047(10) Uiso 1 1 d
H17 H 0.618(2) 1.222(3) 0.218(2) 0.027(8) Uiso 1 1 d
H18A H 0.699(2) 1.199(3) 0.098(2) 0.041(9) Uiso 1 1 d
H18B H 0.747(2) 1.097(3) 0.147(2) 0.040(10) Uiso 1 1 d
H18C H 0.766(2) 1.222(3) 0.182(2) 0.043(10) Uiso 1 1 d
H19A H 0.525(2) 1.047(3) 0.197(2) 0.042(10) Uiso 1 1 d
H19B H 0.548(2) 1.104(3) 0.107(3) 0.048(10) Uiso 1 1 d
H19C H 0.599(2) 1.000(3) 0.143(2) 0.025(8) Uiso 1 1 d
H20 H 0.773(2) 0.508(3) 0.370(2) 0.031(8) Uiso 1 1 d
H21A H 0.699(3) 0.516(4) 0.498(3) 0.061(12) Uiso 1 1 d
H21B H 0.684(2) 0.652(4) 0.483(2) 0.043(10) Uiso 1 1 d
H21C H 0.637(3) 0.559(4) 0.420(3) 0.057(12) Uiso 1 1 d
H22A H 0.856(2) 0.667(4) 0.485(2) 0.044(10) Uiso 1 1 d
H22B H 0.906(3) 0.599(4) 0.420(3) 0.064(13) Uiso 1 1 d
H22C H 0.862(3) 0.541(4) 0.498(3) 0.077(15) Uiso 1 1 d
H23 H 0.616(2) 0.624(3) 0.257(2) 0.033(9) Uiso 1 1 d
H24A H 0.637(2) 0.779(3) 0.164(2) 0.045(10) Uiso 1 1 d
H24C H 0.713(2) 0.712(3) 0.126(2) 0.042(10) Uiso 1 1 d
H24B H 0.619(2) 0.670(3) 0.104(2) 0.033(9) Uiso 1 1 d
H25A H 0.649(2) 0.467(3) 0.163(3) 0.045(10) Uiso 1 1 d
H25B H 0.747(3) 0.492(3) 0.183(3) 0.050(11) Uiso 1 1 d
H25C H 0.698(3) 0.443(4) 0.250(3) 0.057(12) Uiso 1 1 d

loop_
_atom_site_aniso_label
_atom_site_aniso_U_11
_atom_site_aniso_U_22
_atom_site_aniso_U_33
_atom_site_aniso_U_23
_atom_site_aniso_U_13
_atom_site_aniso_U_12
Rh 0.01789(11) 0.01679(11) 0.02044(11) -0.00122(8) 0.00254(8) -0.00038(8)
Cl 0.0223(3) 0.0294(4) 0.0399(4) -0.0084(3) 0.0087(3) -0.0054(3)
P1 0.0195(3) 0.0193(3) 0.0196(3) -0.0018(3) 0.0000(3) 0.0018(3)
P2 0.0221(3) 0.0170(3) 0.0246(4) -0.0011(3) 0.0046(3) -0.0008(3)
O1 0.0255(10) 0.0178(9) 0.0252(10) -0.0005(7) -0.0021(8) -0.0022(7)
O2 0.0657(15) 0.0259(11) 0.0233(11) 0.0041(9) -0.0030(10) -0.0051(10)
O3 0.0278(10) 0.0193(10) 0.0434(12) -0.0024(9) 0.0136(9) -0.0011(8)
C1 0.0180(12) 0.0256(14) 0.0213(13) -0.0030(11) 0.0039(10) 0.0004(10)
C2 0.0312(16) 0.0267(16) 0.0313(16) -0.0027(13) 0.0052(13) -0.0059(12)
C3 0.0423(19) 0.0389(19) 0.0404(19) -0.0088(15) -0.0023(15) -0.0164(15)
C4 0.0368(18) 0.053(2) 0.0310(17) -0.0020(15) -0.0124(14) -0.0061(16)
C5 0.0303(16) 0.0342(17) 0.0286(16) 0.0004(13) -0.0025(12) 0.0034(13)
C6 0.0213(13) 0.0229(13) 0.0211(13) -0.0041(11) 0.0035(10) 0.0015(10)
C7 0.0261(14) 0.0227(14) 0.0236(14) -0.0017(11) 0.0027(11) 0.0031(11)
C8 0.0203(13) 0.0225(13) 0.0167(12) 0.0011(10) -0.0013(10) 0.0017(10)
C9 0.0246(13) 0.0209(14) 0.0227(14) 0.0004(11) 0.0039(11) -0.0009(11)
C10 0.0292(15) 0.0273(15) 0.0309(16) 0.0018(12) 0.0080(12) -0.0063(12)
C11 0.0250(15) 0.0389(17) 0.0311(16) -0.0008(13) 0.0133(12) 0.0005(13)
C12 0.0285(15) 0.0256(15) 0.0317(16) -0.0030(12) 0.0078(12) 0.0028(12)
C13 0.0237(13) 0.0201(13) 0.0249(14) -0.0021(11) 0.0023(11) -0.0017(11)
C14 0.0206(14) 0.0287(15) 0.0281(15) -0.0064(12) -0.0010(11) 0.0030(11)
C15 0.0289(15) 0.0309(16) 0.0238(15) -0.0042(12) 0.0086(12) 0.0008(13)
C16 0.0427(19) 0.0307(17) 0.0329(18) -0.0059(14) 0.0028(15) 0.0117(15)
C17 0.0365(16) 0.0229(14) 0.0226(14) 0.0001(11) -0.0016(12) 0.0073(12)
C18 0.0442(19) 0.0380(19) 0.0248(16) 0.0089(14) 0.0029(14) 0.0050(16)
C19 0.0383(18) 0.0393(19) 0.0281(17) -0.0031(14) -0.0063(14) 0.0065(15)
C20 0.0379(17) 0.0227(15) 0.0264(15) 0.0027(12) -0.0033(12) -0.0016(12)
C21 0.051(2) 0.038(2) 0.0298(17) 0.0089(15) 0.0035(16) -0.0095(16)
C22 0.046(2) 0.038(2) 0.0366(19) -0.0040(16) -0.0082(16) 0.0074(16)
C23 0.0292(15) 0.0262(15) 0.0241(14) -0.0039(11) 0.0052(12) -0.0036(12)
C24 0.0379(18) 0.0337(17) 0.0263(16) -0.0024(13) 0.0013(14) 0.0029(14)
C25 0.065(3) 0.0251(17) 0.0351(19) -0.0084(15) -0.0042(18) -0.0031(16)

loop_
_atom_type_symbol
_atom_type_description
_atom_type_scat_dispersion_real
_atom_type_scat_dispersion_imag
_atom_type_scat_source
C C 0.0033 0.0016 'International Tables Vol C Tables 4.2.6.8 and 6.1.1.4'
H H 0.0000 0.0000 'International Tables Vol C Tables 4.2.6.8 and 6.1.1.4'
O O 0.0106 0.0060 'International Tables Vol C Tables 4.2.6.8 and 6.1.1.4'
P P 0.1023 0.0942 'International Tables Vol C Tables 4.2.6.8 and 6.1.1.4'
Cl Cl 0.1484 0.1585 'International Tables Vol C Tables 4.2.6.8 and 6.1.1.4'
Rh Rh -1.1178 0.9187 'International Tables Vol C Tables 4.2.6.8 and 6.1.1.4'

loop_
_geom_angle_atom_site_label_1
_geom_angle_atom_site_label_2
_geom_angle_atom_site_label_3
_geom_angle
C7 Rh C8 87.07(11)
C7 Rh P1 87.84(8)
C8 Rh P1 100.16(7)
C7 Rh P2 101.18(8)
C8 Rh P2 79.82(7)
P1 Rh P2 170.95(3)
C7 Rh Cl 110.51(8)
C8 Rh Cl 160.83(7)
P1 Rh Cl 88.47(2)
P2 Rh Cl 89.00(2)
O1 P1 C17 100.96(12)
O1 P1 C14 100.84(12)
C17 P1 C14 104.71(13)
O1 P1 Rh 113.51(7)
C17 P1 Rh 116.86(10)
C14 P1 Rh 117.55(10)
O3 P2 C23 102.02(12)
O3 P2 C20 103.05(13)
C23 P2 C20 105.33(13)
O3 P2 Rh 105.18(7)
C23 P2 Rh 110.71(10)
C20 P2 Rh 127.53(10)
C1 O1 P1 122.07(17)
C13 O3 P2 114.98(16)
C2 C1 O1 113.3(2)
C2 C1 C6 120.7(3)
O1 C1 C6 126.0(2)
C3 C2 C1 120.7(3)
C3 C2 H2 121(2)
C1 C2 H2 118(2)
C2 C3 C4 120.3(3)
C2 C3 H3 119(2)
C4 C3 H3 121(2)
C3 C4 C5 119.2(3)
C3 C4 H4 122(2)
C5 C4 H4 119(2)
C4 C5 C6 122.1(3)
C4 C5 H5 121(2)
C6 C5 H5 116(2)
C1 C6 C5 117.0(3)
C1 C6 C7 127.6(2)
C5 C6 C7 115.4(3)
O2 C7 C6 119.1(2)
O2 C7 Rh 115.0(2)
C6 C7 Rh 125.92(19)
C9 C8 C13 114.2(2)
C9 C8 Rh 127.4(2)
C13 C8 Rh 118.43(19)
C10 C9 C8 122.8(3)
C10 C9 H9 115.1(19)
C8 C9 H9 122.1(19)
C11 C10 C9 120.3(3)
C11 C10 H10 121(2)
C9 C10 H10 119(2)
C12 C11 C10 119.5(3)
C12 C11 H11 120(2)
C10 C11 H11 120(2)
C11 C12 C13 119.3(3)
C11 C12 H12 122.8(18)
C13 C12 H12 117.9(18)
C12 C13 O3 115.2(2)
C12 C13 C8 123.7(3)
O3 C13 C8 121.1(2)
C15 C14 C16 110.2(3)
C15 C14 P1 111.4(2)
C16 C14 P1 112.5(2)
C15 C14 H14 109(2)
C16 C14 H14 107(2)
P1 C14 H14 106(2)
C14 C15 H15A 114.2(19)
C14 C15 H15B 112(2)
H15A C15 H15B 108(3)
C14 C15 H15C 111.1(18)
H15A C15 H15C 107(3)
H15B C15 H15C 105(3)
C14 C16 H16A 109(2)
C14 C16 H16B 107(2)
H16A C16 H16B 106(3)
C14 C16 H16C 112(2)
H16A C16 H16C 112(3)
H16B C16 H16C 110(3)
C18 C17 C19 111.5(3)
C18 C17 P1 113.7(2)
C19 C17 P1 108.7(2)
C18 C17 H17 107.1(19)
C19 C17 H17 111.1(19)
P1 C17 H17 104.6(19)
C17 C18 H18A 109(2)
C17 C18 H18B 108(2)
H18A C18 H18B 110(3)
C17 C18 H18C 113(2)
H18A C18 H18C 110(3)
H18B C18 H18C 106(3)
C17 C19 H19A 112(2)
C17 C19 H19B 109(2)
H19A C19 H19B 108(3)
C17 C19 H19C 111(2)
H19A C19 H19C 111(3)
H19B C19 H19C 106(3)
C21 C20 C22 113.2(3)
C21 C20 P2 109.3(2)
C22 C20 P2 112.8(2)
C21 C20 H20 110.9(19)
C22 C20 H20 106.1(19)
P2 C20 H20 104.0(19)
C20 C21 H21A 107(2)
C20 C21 H21B 109(2)
H21A C21 H21B 110(3)
C20 C21 H21C 111(2)
H21A C21 H21C 106(3)
H21B C21 H21C 113(3)
C20 C22 H22A 112(2)
C20 C22 H22B 112(2)
H22A C22 H22B 109(3)
C20 C22 H22C 109(3)
H22A C22 H22C 105(4)
H22B C22 H22C 109(4)
C25 C23 C24 111.5(3)
C25 C23 P2 114.7(2)
C24 C23 P2 107.4(2)
C25 C23 H23 112(2)
C24 C23 H23 109(2)
P2 C23 H23 102(2)
C23 C24 H24A 112(2)
C23 C24 H24C 111(2)
H24A C24 H24C 109(3)
C23 C24 H24B 111(2)
H24A C24 H24B 108(3)
H24C C24 H24B 106(3)
C23 C25 H25A 109(2)
C23 C25 H25B 112(2)
H25A C25 H25B 110(3)
C23 C25 H25C 115(3)
H25A C25 H25C 108(3)
H25B C25 H25C 102(3)

loop_
_geom_bond_atom_site_label_1
_geom_bond_atom_site_label_2
_geom_bond_distance
Rh C7 1.957(3)
Rh C8 2.062(3)
Rh P1 2.2784(7)
Rh P2 2.3321(7)
Rh Cl 2.4190(7)
P1 O1 1.6395(19)
P1 C17 1.831(3)
P1 C14 1.840(3)
P2 O3 1.6326(19)
P2 C23 1.833(3)
P2 C20 1.833(3)
O1 C1 1.387(3)
O2 C7 1.200(3)
O3 C13 1.395(3)
C1 C2 1.385(4)
C1 C6 1.395(4)
C2 C3 1.369(5)
C2 H2 0.83(4)
C3 C4 1.376(5)
C3 H3 0.91(3)
C4 C5 1.378(5)
C4 H4 0.92(4)
C5 C6 1.404(4)
C5 H5 0.88(3)
C6 C7 1.501(4)
C8 C9 1.400(4)
C8 C13 1.408(4)
C9 C10 1.388(4)
C9 H9 0.90(3)
C10 C11 1.378(4)
C10 H10 0.92(3)
C11 C12 1.373(4)
C11 H11 0.90(3)
C12 C13 1.387(4)
C12 H12 0.95(3)
C14 C15 1.521(4)
C14 C16 1.536(4)
C14 H14 0.89(3)
C15 H15A 0.97(3)
C15 H15B 0.95(3)
C15 H15C 0.95(3)
C16 H16A 0.94(4)
C16 H16B 1.00(4)
C16 H16C 0.92(4)
C17 C18 1.520(4)
C17 C19 1.525(4)
C17 H17 0.93(3)
C18 H18A 0.94(4)
C18 H18B 0.91(4)
C18 H18C 0.98(4)
C19 H19A 0.99(4)
C19 H19B 0.97(4)
C19 H19C 0.89(3)
C20 C21 1.523(5)
C20 C22 1.523(4)
C20 H20 0.95(3)
C21 H21A 0.97(4)
C21 H21B 0.92(4)
C21 H21C 0.92(4)
C22 H22A 0.87(4)
C22 H22B 0.99(5)
C22 H22C 0.93(5)
C23 C25 1.518(4)
C23 C24 1.518(4)
C23 H23 0.93(3)
C24 H24A 0.95(4)
C24 H24C 0.94(4)
C24 H24B 0.95(3)
C25 H25A 0.93(4)
C25 H25B 0.94(4)
C25 H25C 0.91(4)

loop_
_geom_torsion_atom_site_label_1
_geom_torsion_atom_site_label_2
_geom_torsion_atom_site_label_3
_geom_torsion_atom_site_label_4
_geom_torsion
C7 Rh P1 O1 40.40(11)
C8 Rh P1 O1 -46.23(11)
P2 Rh P1 O1 -135.25(16)
Cl Rh P1 O1 151.00(8)
C7 Rh P1 C17 157.32(14)
C8 Rh P1 C17 70.69(13)
P2 Rh P1 C17 -18.3(2)
Cl Rh P1 C17 -92.08(11)
C7 Rh P1 C14 -76.86(13)
C8 Rh P1 C14 -163.49(13)
P2 Rh P1 C14 107.48(18)
Cl Rh P1 C14 33.73(11)
C7 Rh P2 O3 -88.94(12)
C8 Rh P2 O3 -4.01(11)
P1 Rh P2 O3 86.64(18)
Cl Rh P2 O3 160.35(9)
C7 Rh P2 C23 161.60(13)
C8 Rh P2 C23 -113.48(12)
P1 Rh P2 C23 -22.8(2)
Cl Rh P2 C23 50.88(10)
C7 Rh P2 C20 31.30(15)
C8 Rh P2 C20 116.22(15)
P1 Rh P2 C20 -153.13(18)
Cl Rh P2 C20 -79.42(13)
C17 P1 O1 C1 -165.01(19)
C14 P1 O1 C1 87.5(2)
Rh P1 O1 C1 -39.1(2)
C23 P2 O3 C13 117.3(2)
C20 P2 O3 C13 -133.7(2)
Rh P2 O3 C13 1.6(2)
P1 O1 C1 C2 -162.91(19)
P1 O1 C1 C6 16.8(3)
O1 C1 C2 C3 -178.6(3)
C6 C1 C2 C3 1.7(4)
C1 C2 C3 C4 0.1(5)
C2 C3 C4 C5 -1.6(5)
C3 C4 C5 C6 1.5(5)
C2 C1 C6 C5 -1.8(4)
O1 C1 C6 C5 178.5(2)
C2 C1 C6 C7 175.9(3)
O1 C1 C6 C7 -3.8(4)
C4 C5 C6 C1 0.2(4)
C4 C5 C6 C7 -177.8(3)
C1 C6 C7 O2 -157.1(3)
C5 C6 C7 O2 20.7(4)
C1 C6 C7 Rh 21.7(4)
C5 C6 C7 Rh -160.5(2)
C8 Rh C7 O2 -115.4(2)
P1 Rh C7 O2 144.3(2)
P2 Rh C7 O2 -36.4(2)
Cl Rh C7 O2 56.8(2)
C8 Rh C7 C6 65.8(2)
P1 Rh C7 C6 -34.5(2)
P2 Rh C7 C6 144.8(2)
Cl Rh C7 C6 -122.1(2)
C7 Rh C8 C9 -74.6(2)
P1 Rh C8 C9 12.7(2)
P2 Rh C8 C9 -176.5(2)
Cl Rh C8 C9 128.3(2)
C7 Rh C8 C13 108.3(2)
P1 Rh C8 C13 -164.45(19)
P2 Rh C8 C13 6.36(19)
Cl Rh C8 C13 -48.8(4)
C13 C8 C9 C10 3.4(4)
Rh C8 C9 C10 -173.9(2)
C8 C9 C10 C11 0.2(5)
C9 C10 C11 C12 -2.1(5)
C10 C11 C12 C13 0.3(5)
C11 C12 C13 O3 -176.4(3)
C11 C12 C13 C8 3.7(4)
P2 O3 C13 C12 -176.5(2)
P2 O3 C13 C8 3.5(3)
C9 C8 C13 C12 -5.3(4)
Rh C8 C13 C12 172.2(2)
C9 C8 C13 O3 174.8(2)
Rh C8 C13 O3 -7.7(3)
O1 P1 C14 C15 -76.6(2)
C17 P1 C14 C15 178.9(2)
Rh P1 C14 C15 47.3(2)
O1 P1 C14 C16 47.7(2)
C17 P1 C14 C16 -56.8(2)
Rh P1 C14 C16 171.63(19)
O1 P1 C17 C18 50.2(2)
C14 P1 C17 C18 154.6(2)
Rh P1 C17 C18 -73.4(2)
O1 P1 C17 C19 175.0(2)
C14 P1 C17 C19 -80.6(2)
Rh P1 C17 C19 51.4(2)
O3 P2 C20 C21 177.7(2)
C23 P2 C20 C21 -75.7(2)
Rh P2 C20 C21 56.6(3)
O3 P2 C20 C22 50.7(3)
C23 P2 C20 C22 157.3(2)
Rh P2 C20 C22 -70.4(3)
O3 P2 C23 C25 58.7(3)
C20 P2 C23 C25 -48.6(3)
Rh P2 C23 C25 170.2(2)
O3 P2 C23 C24 -65.9(2)
C20 P2 C23 C24 -173.2(2)
Rh P2 C23 C24 45.6(2)
